data_2217715
loop_
_publ_author_name
'Ma, Yu-Tao'
'Sun, Bai-Wang'
'Ng, Seik Weng'

_publ_section_title
;<i>catena</i>-Poly[[silver(I)-\m-[<i>N</i>-(4-pyridylmethyl)pyridine-4-carboxamide-\k^2^<i>N</i>:<i>N</i>']]
 nitrate monohydrate]
;
_journal_coeditor_code BG2109
_journal_issue 3
_journal_name_full 'Acta Crystallographica Section E'
_journal_page_first m470
_journal_paper_doi 10.1107/S1600536807049082
_journal_volume 64
_journal_year 2008
_chemical_formula_iupac '[Ag (C12 H11 N3 O)] N O3 , H2 O'
_chemical_formula_moiety 'C12 H11 Ag N3 O + , N O3 - , H2 O'
_chemical_formula_sum 'C12 H13 Ag N4 O5'
_chemical_formula_weight 401.13
_chemical_name_systematic
;
<i>catena</i>-Poly[[silver(I)-\m-[<i>N</i>-(4-pyridylmethyl)pyridine-4-
carboxamide-\k^2^<i>N</i>:<i>N</i>']] nitrate monohydrate]
;
_space_group_IT_number 61
_symmetry_cell_setting orthorhombic
_symmetry_space_group_name_Hall '-P 2ac 2ab'
_symmetry_space_group_name_H-M 'P b c a'
_atom_sites_solution_hydrogens geom
_atom_sites_solution_primary direct
_atom_sites_solution_secondary difmap
_audit_creation_method SHELXL97
_cell_angle_alpha 90.00
_cell_angle_beta 90.00
_cell_angle_gamma 90.00
_cell_formula_units_Z 8
_cell_length_a 12.912(7)
_cell_length_b 9.021(5)
_cell_length_c 24.520(10)
_cell_measurement_reflns_used 5655
_cell_measurement_temperature 295(2)
_cell_measurement_theta_max 27.5
_cell_measurement_theta_min 3.2
_cell_volume 2856(3)
_computing_cell_refinement 'CrystalClear (Rigaku/MSC, 2005)'
_computing_data_collection 'CrystalClear (Rigaku/MSC, 2005)'
_computing_data_reduction 'CrystalClear (Rigaku/MSC, 2005)'
_computing_molecular_graphics 'X-SEED (Barbour, 2001)'
_computing_publication_material 'publCIF (Westrip, 2007)'
_computing_structure_refinement 'SHELXL97 (Sheldrick, 1997)'
_computing_structure_solution 'SHELXS97 (Sheldrick, 1997)'
_diffrn_ambient_temperature 295(2)
_diffrn_measured_fraction_theta_full 0.998
_diffrn_measured_fraction_theta_max 0.998
_diffrn_measurement_device_type 'Rigaku Mercury'
_diffrn_measurement_method \w
_diffrn_radiation_monochromator graphite
_diffrn_radiation_source 'medium-focus sealed tube'
_diffrn_radiation_type MoK\a
_diffrn_radiation_wavelength 0.71073
_diffrn_reflns_av_R_equivalents 0.0470
_diffrn_reflns_av_sigmaI/netI 0.0285
_diffrn_reflns_limit_h_max 16
_diffrn_reflns_limit_h_min -16
_diffrn_reflns_limit_k_max 11
_diffrn_reflns_limit_k_min -11
_diffrn_reflns_limit_l_max 31
_diffrn_reflns_limit_l_min -30
_diffrn_reflns_number 25888
_diffrn_reflns_theta_full 27.42
_diffrn_reflns_theta_max 27.48
_diffrn_reflns_theta_min 3.17
_diffrn_standards_decay_% 0
_diffrn_standards_interval_count 0
_diffrn_standards_interval_time 0
_diffrn_standards_number 0
_exptl_absorpt_coefficient_mu 1.452
_exptl_absorpt_correction_T_max 0.75
_exptl_absorpt_correction_T_min 0.50
_exptl_absorpt_correction_type multi-scan
_exptl_absorpt_process_details '(Jacobson, 1998)'
_exptl_crystal_colour colourless
_exptl_crystal_density_diffrn 1.879
_exptl_crystal_density_method 'not measured'
_exptl_crystal_description column
_exptl_crystal_F_000 1600
_exptl_crystal_size_max 0.6
_exptl_crystal_size_mid 0.4
_exptl_crystal_size_min 0.2
_refine_diff_density_max 0.905
_refine_diff_density_min -0.749
_refine_ls_extinction_method none
_refine_ls_goodness_of_fit_ref 1.058
_refine_ls_hydrogen_treatment mixed
_refine_ls_matrix_type full
_refine_ls_number_parameters 211
_refine_ls_number_reflns 3249
_refine_ls_number_restraints 3
_refine_ls_restrained_S_all 1.058
_refine_ls_R_factor_all 0.0700
_refine_ls_R_factor_gt 0.0526
_refine_ls_shift/su_max 0.001
_refine_ls_shift/su_mean 0.000
_refine_ls_structure_factor_coef Fsqd
_refine_ls_weighting_details 'calc w = 1/[\s^2^(Fo^2^)+(0.0589P)^2^+5.5451P] where P=(Fo^2^+2Fc^2^)/3'
_refine_ls_weighting_scheme calc
_refine_ls_wR_factor_gt 0.1305
_refine_ls_wR_factor_ref 0.1407
_reflns_number_gt 2433
_reflns_number_total 3249
_reflns_threshold_expression I>2\s(I)
_cod_data_source_file bg2109.cif
_cod_data_source_block I
_cod_database_code 2217715
_cod_database_fobs_code 2217715

loop_
_symmetry_equiv_pos_as_xyz
'x, y, z'
'-x+1/2, -y, z+1/2'
'x+1/2, -y+1/2, -z'
'-x, y+1/2, -z+1/2'
'-x, -y, -z'
'x-1/2, y, -z-1/2'
'-x-1/2, y-1/2, z'
'x, -y-1/2, z-1/2'

loop_
_atom_site_type_symbol
_atom_site_label
_atom_site_fract_x
_atom_site_fract_y
_atom_site_fract_z
_atom_site_U_iso_or_equiv
_atom_site_adp_type
_atom_site_calc_flag
_atom_site_refinement_flags
_atom_site_occupancy
Ag Ag1 0.16581(3) 0.61149(5) 0.002207(15) 0.05996(18) Uani d . 1
O O1 0.1859(3) 0.1438(4) 0.23653(13) 0.0598(9) Uani d . 1
O O2 0.3756(4) 0.6914(6) 0.00374(16) 0.0905(14) Uani d . 1
O O3 0.5035(4) 0.7095(7) -0.0481(2) 0.1077(17) Uani d . 1
O O4 0.3682(5) 0.8329(7) -0.0644(2) 0.118(2) Uani d . 1
O O1W 0.5539(3) 0.2042(5) 0.17401(17) 0.0660(10) Uani d D 1
H H1W1 0.608(3) 0.189(8) 0.193(2) 0.10(2) Uiso d D 1
H H1W2 0.562(8) 0.176(10) 0.1412(13) 0.15(4) Uiso d D 1
N N1 0.1990(3) 0.4795(4) 0.07408(14) 0.0448(8) Uani d . 1
N N2 0.3572(3) 0.1578(4) 0.22161(14) 0.0458(9) Uani d D 1
H H2N 0.408(3) 0.198(5) 0.2048(19) 0.061(16) Uiso d D 1
N N3 0.3656(3) 0.2837(4) 0.42466(15) 0.0470(9) Uani d . 1
N N4 0.4163(3) 0.7500(4) -0.03557(16) 0.0469(9) Uani d . 1
C C1 0.1231(4) 0.4240(6) 0.1046(2) 0.0567(12) Uani d . 1
H H1 0.0551 0.4506 0.0967 0.068 Uiso calc R 1
C C2 0.1412(4) 0.3281(6) 0.14763(19) 0.0528(12) Uani d . 1
H H2 0.0859 0.2895 0.1674 0.063 Uiso calc R 1
C C3 0.2413(3) 0.2900(4) 0.16112(14) 0.0377(9) Uani d . 1
C C4 0.3201(4) 0.3498(6) 0.1298(2) 0.0524(12) Uani d . 1
H H4 0.3890 0.3279 0.1376 0.063 Uiso calc R 1
C C5 0.2952(4) 0.4425(6) 0.08692(19) 0.0513(11) Uani d . 1
H H5 0.3489 0.4809 0.0659 0.062 Uiso calc R 1
C C6 0.2592(4) 0.1894(5) 0.20953(15) 0.0417(9) Uani d . 1
C C7 0.3844(4) 0.0665(5) 0.26853(17) 0.0487(11) Uani d . 1
H H7A 0.4547 0.0307 0.2639 0.058 Uiso calc R 1
H H7B 0.3390 -0.0191 0.2694 0.058 Uiso calc R 1
C C8 0.3770(3) 0.1465(4) 0.32274(16) 0.0379(9) Uani d . 1
C C9 0.3479(4) 0.2929(5) 0.32757(19) 0.0474(11) Uani d . 1
H H9A 0.3325 0.3486 0.2967 0.057 Uiso calc R 1
C C10 0.3418(4) 0.3559(5) 0.3786(2) 0.0515(12) Uani d . 1
H H10 0.3201 0.4540 0.3812 0.062 Uiso calc R 1
C C11 0.3960(4) 0.1419(5) 0.41994(18) 0.0514(11) Uani d . 1
H H11 0.4134 0.0895 0.4513 0.062 Uiso calc R 1
C C12 0.4021(4) 0.0715(5) 0.37027(17) 0.0482(11) Uani d . 1
H H12 0.4233 -0.0270 0.3686 0.058 Uiso calc R 1

loop_
_atom_site_aniso_label
_atom_site_aniso_U_11
_atom_site_aniso_U_22
_atom_site_aniso_U_33
_atom_site_aniso_U_12
_atom_site_aniso_U_13
_atom_site_aniso_U_23
Ag1 0.0659(3) 0.0671(3) 0.0469(3) 0.00106(19) -0.01097(16) 0.01944(19)
O1 0.065(2) 0.074(2) 0.0410(18) -0.0126(18) 0.0093(16) 0.0097(17)
O2 0.111(4) 0.103(4) 0.058(3) -0.013(3) 0.013(2) 0.026(2)
O3 0.076(3) 0.171(5) 0.076(3) 0.009(3) 0.003(2) -0.016(3)
O4 0.130(4) 0.135(5) 0.089(4) 0.049(4) 0.001(3) 0.050(3)
O1W 0.056(2) 0.087(3) 0.055(2) 0.005(2) -0.0059(19) 0.011(2)
N1 0.052(2) 0.048(2) 0.0343(18) 0.0005(18) -0.0060(16) 0.0031(16)
N2 0.058(2) 0.047(2) 0.0318(18) 0.0024(19) 0.0050(17) 0.0092(16)
N3 0.053(2) 0.049(2) 0.0394(19) -0.0026(18) -0.0003(17) -0.0094(17)
N4 0.053(2) 0.048(2) 0.041(2) -0.0017(19) 0.0040(18) 0.0014(17)
C1 0.047(3) 0.071(3) 0.052(3) 0.001(2) -0.008(2) 0.014(2)
C2 0.046(2) 0.071(3) 0.041(2) -0.011(2) -0.0001(19) 0.006(2)
C3 0.049(2) 0.037(2) 0.0265(17) -0.0034(19) 0.0008(17) -0.0015(15)
C4 0.043(2) 0.063(3) 0.051(3) 0.007(2) 0.005(2) 0.018(2)
C5 0.045(2) 0.059(3) 0.049(3) 0.005(2) 0.007(2) 0.022(2)
C6 0.056(3) 0.043(2) 0.0255(18) -0.004(2) 0.0057(18) -0.0009(16)
C7 0.071(3) 0.043(2) 0.032(2) 0.008(2) -0.001(2) 0.0033(18)
C8 0.043(2) 0.037(2) 0.0333(19) -0.0026(18) -0.0003(17) -0.0010(16)
C9 0.057(3) 0.041(2) 0.044(2) 0.005(2) -0.009(2) -0.0001(19)
C10 0.057(3) 0.043(2) 0.054(3) 0.006(2) -0.006(2) -0.009(2)
C11 0.073(3) 0.046(3) 0.035(2) 0.001(2) -0.005(2) -0.0004(19)
C12 0.069(3) 0.037(2) 0.039(2) 0.004(2) 0.002(2) 0.0023(18)

loop_
_atom_type_symbol
_atom_type_description
_atom_type_scat_dispersion_real
_atom_type_scat_dispersion_imag
_atom_type_scat_source
C C 0.0033 0.0016 'International Tables Vol C Tables 4.2.6.8 and 6.1.1.4'
H H 0.0000 0.0000 'International Tables Vol C Tables 4.2.6.8 and 6.1.1.4'
Ag Ag -0.8971 1.1015 'International Tables Vol C Tables 4.2.6.8 and 6.1.1.4'
N N 0.0061 0.0033 'International Tables Vol C Tables 4.2.6.8 and 6.1.1.4'
O O 0.0106 0.0060 'International Tables Vol C Tables 4.2.6.8 and 6.1.1.4'

loop_
_geom_angle_atom_site_label_1
_geom_angle_atom_site_label_2
_geom_angle_atom_site_label_3
_geom_angle_site_symmetry_1
_geom_angle_site_symmetry_3
_geom_angle
N3 Ag1 N1 2_564 . 172.52(14)
N3 Ag1 O2 2_564 . 94.61(13)
N1 Ag1 O2 . . 86.53(14)
N3 Ag1 O3 2_564 3_465 87.80(15)
N1 Ag1 O3 . 3_465 97.73(15)
O2 Ag1 O3 . 3_465 123.69(16)
N4 O2 Ag1 . . 121.2(4)
H1W1 O1W H1W2 . . 111(8)
C5 N1 C1 . . 117.5(4)
C5 N1 Ag1 . . 121.1(3)
C1 N1 Ag1 . . 121.2(3)
C6 N2 C7 . . 121.8(4)
C6 N2 H2N . . 122(4)
C7 N2 H2N . . 116(4)
C10 N3 C11 . . 117.2(4)
C10 N3 Ag1 . 2_565 119.1(3)
C11 N3 Ag1 . 2_565 123.2(3)
O4 N4 O2 . . 120.8(5)
O4 N4 O3 . . 120.9(5)
O2 N4 O3 . . 117.8(5)
N1 C1 C2 . . 122.6(5)
N1 C1 H1 . . 118.7
C2 C1 H1 . . 118.7
C3 C2 C1 . . 119.8(4)
C3 C2 H2 . . 120.1
C1 C2 H2 . . 120.1
C2 C3 C4 . . 117.4(4)
C2 C3 C6 . . 118.8(4)
C4 C3 C6 . . 123.8(4)
C5 C4 C3 . . 119.1(4)
C5 C4 H4 . . 120.4
C3 C4 H4 . . 120.4
N1 C5 C4 . . 123.5(4)
N1 C5 H5 . . 118.3
C4 C5 H5 . . 118.3
O1 C6 N2 . . 122.8(4)
O1 C6 C3 . . 120.5(4)
N2 C6 C3 . . 116.7(4)
N2 C7 C8 . . 114.0(4)
N2 C7 H7A . . 108.7
C8 C7 H7A . . 108.7
N2 C7 H7B . . 108.7
C8 C7 H7B . . 108.7
H7A C7 H7B . . 107.6
C9 C8 C12 . . 117.4(4)
C9 C8 C7 . . 123.3(4)
C12 C8 C7 . . 119.3(4)
C10 C9 C8 . . 119.3(4)
C10 C9 H9A . . 120.4
C8 C9 H9A . . 120.4
N3 C10 C9 . . 123.5(4)
N3 C10 H10 . . 118.2
C9 C10 H10 . . 118.2
N3 C11 C12 . . 122.2(4)
N3 C11 H11 . . 118.9
C12 C11 H11 . . 118.9
C11 C12 C8 . . 120.3(4)
C11 C12 H12 . . 119.8
C8 C12 H12 . . 119.8

loop_
_geom_bond_atom_site_label_1
_geom_bond_atom_site_label_2
_geom_bond_site_symmetry_2
_geom_bond_distance
_geom_bond_publ_flag
Ag1 N3 2_564 2.162(4) y
Ag1 N1 . 2.170(4) y
Ag1 O2 . 2.803(6) y
Ag1 O3 3_465 2.874(6) y
O1 C6 . 1.226(5) ?
O2 N4 . 1.219(5) ?
O3 N4 . 1.223(6) ?
O4 N4 . 1.202(6) ?
O1W H1W1 . 0.85(4) ?
O1W H1W2 . 0.85(4) ?
N1 C5 . 1.325(6) ?
N1 C1 . 1.331(6) ?
N2 C6 . 1.330(6) ?
N2 C7 . 1.458(5) ?
N2 H2N . 0.86(4) ?
N3 C10 . 1.340(6) ?
N3 C11 . 1.343(6) ?
C1 C2 . 1.385(7) ?
C1 H1 . 0.9300 ?
C2 C3 . 1.377(6) ?
C2 H2 . 0.9300 ?
C3 C4 . 1.385(6) ?
C3 C6 . 1.512(5) ?
C4 C5 . 1.381(6) ?
C4 H4 . 0.9300 ?
C5 H5 . 0.9300 ?
C7 C8 . 1.516(6) ?
C7 H7A . 0.9700 ?
C7 H7B . 0.9700 ?
C8 C9 . 1.378(6) ?
C8 C12 . 1.386(6) ?
C9 C10 . 1.377(6) ?
C9 H9A . 0.9300 ?
C10 H10 . 0.9300 ?
C11 C12 . 1.376(6) ?
C11 H11 . 0.9300 ?
C12 H12 . 0.9300 ?

loop_
_geom_hbond_atom_site_label_D
_geom_hbond_atom_site_label_H
_geom_hbond_atom_site_label_A
_geom_hbond_site_symmetry_A
_geom_hbond_distance_DH
_geom_hbond_distance_HA
_geom_hbond_distance_DA
_geom_hbond_angle_DHA
_geom_hbond_publ_flag
N2 H2N O1W . 0.86(4) 2.04(2) 2.827(6) 154(5) y
O1W H1W1 O1 6_656 0.85(4) 2.05(3) 2.831(5) 154(7) y
O1W H1W2 O4 5_665 0.85(4) 2.09(4) 2.888(7) 157(9) y

loop_
_geom_torsion_atom_site_label_1
_geom_torsion_atom_site_label_2
_geom_torsion_atom_site_label_3
_geom_torsion_atom_site_label_4
_geom_torsion_site_symmetry_1
_geom_torsion
N3 Ag1 O2 N4 2_564 -7.1(5)
N1 Ag1 O2 N4 . 165.5(5)
O3 Ag1 O2 N4 3_465 -97.5(4)
O2 Ag1 N1 C5 . -17.8(4)
O3 Ag1 N1 C5 3_465 -141.4(4)
O2 Ag1 N1 C1 . 167.1(4)
O3 Ag1 N1 C1 3_465 43.5(4)
Ag1 O2 N4 O4 . 33.5(7)
Ag1 O2 N4 O3 . -138.7(4)
C5 N1 C1 C2 . -1.5(8)
Ag1 N1 C1 C2 . 173.8(4)
N1 C1 C2 C3 . 1.7(8)
C1 C2 C3 C4 . -0.7(7)
C1 C2 C3 C6 . 177.9(4)
C2 C3 C4 C5 . -0.5(7)
C6 C3 C4 C5 . -179.0(4)
C1 N1 C5 C4 . 0.2(8)
Ag1 N1 C5 C4 . -175.1(4)
C3 C4 C5 N1 . 0.8(8)
C7 N2 C6 O1 . -0.4(7)
C7 N2 C6 C3 . 177.7(4)
C2 C3 C6 O1 . -0.7(6)
C4 C3 C6 O1 . 177.8(4)
C2 C3 C6 N2 . -178.8(4)
C4 C3 C6 N2 . -0.3(6)
C6 N2 C7 C8 . -76.5(6)
N2 C7 C8 C9 . -0.5(7)
N2 C7 C8 C12 . -179.3(4)
C12 C8 C9 C10 . -2.1(7)
C7 C8 C9 C10 . 179.1(4)
C11 N3 C10 C9 . -0.6(7)
Ag1 N3 C10 C9 2_565 -172.5(4)
C8 C9 C10 N3 . 1.9(7)
C10 N3 C11 C12 . -0.5(7)
Ag1 N3 C11 C12 2_565 171.1(4)
N3 C11 C12 C8 . 0.2(8)
C9 C8 C12 C11 . 1.1(7)
C7 C8 C12 C11 . 180.0(5)
